data_7016597
loop_
_publ_author_name
'Albers, Thomas'
'Baker Ne\'e Johnstone, Julia'
'Coles, Simon J.'
'Edwards, Peter G.'
'Kariuki, Benson'
'Newman, Paul D.'

_publ_section_title
;
 Iron(ii) template synthesis of benzannulated triphospha- and
 triarsamacrocycles.
;
_journal_issue 37
_journal_name_full 'Dalton transactions (Cambridge, England : 2003)'
_journal_page_first 9525
_journal_page_last 9532
_journal_paper_doi 10.1039/c0dt01724h
_journal_volume 40
_journal_year 2011
_chemical_formula_sum 'C73 H62 As3 B F2 Fe N4'
_chemical_formula_weight 1324.69
_chemical_name_systematic
;
?
;
_space_group_IT_number 14
_symmetry_cell_setting monoclinic
_symmetry_space_group_name_Hall '-P 2ybc'
_symmetry_space_group_name_H-M 'P 1 21/c 1'
_atom_sites_solution_hydrogens geom
_atom_sites_solution_primary direct
_atom_sites_solution_secondary difmap
_audit_creation_method SHELXL-97
_cell_angle_alpha 90.00
_cell_angle_beta 102.417(2)
_cell_angle_gamma 90.00
_cell_formula_units_Z 4
_cell_length_a 15.6500(3)
_cell_length_b 14.7771(4)
_cell_length_c 27.3245(5)
_cell_measurement_reflns_used 22891
_cell_measurement_temperature 120(2)
_cell_measurement_theta_max 27.48
_cell_measurement_theta_min 2.91
_cell_volume 6171.3(2)
_computing_cell_refinement 'DENZO & COLLECT'
_computing_data_collection 'DENZO (Otwinowski & Minor, 1997) & COLLECT (Hooft, 1998)'
_computing_data_reduction 'DENZO & COLLECT'
_computing_structure_refinement 'SHELXL-97 (Sheldrick, 2008)'
_computing_structure_solution 'SHELXS-97 (Sheldrick, 2008)'
_diffrn_ambient_temperature 120(2)
_diffrn_detector_area_resol_mean 9.091
_diffrn_measured_fraction_theta_full 0.982
_diffrn_measured_fraction_theta_max 0.982
_diffrn_measurement_device_type 'Nonius KappaCCD'
_diffrn_measurement_method '/f & /w scans'
_diffrn_radiation_monochromator graphite
_diffrn_radiation_source 'Nonius FR591 rotating anode'
_diffrn_radiation_type MoK\a
_diffrn_radiation_wavelength 0.71073
_diffrn_reflns_av_R_equivalents 0.0460
_diffrn_reflns_av_sigmaI/netI 0.0976
_diffrn_reflns_limit_h_max 19
_diffrn_reflns_limit_h_min -20
_diffrn_reflns_limit_k_max 19
_diffrn_reflns_limit_k_min -16
_diffrn_reflns_limit_l_max 34
_diffrn_reflns_limit_l_min 0
_diffrn_reflns_number 21135
_diffrn_reflns_theta_full 27.48
_diffrn_reflns_theta_max 27.48
_diffrn_reflns_theta_min 2.95
_exptl_absorpt_coefficient_mu 1.894
_exptl_absorpt_correction_T_max 0.9813
_exptl_absorpt_correction_T_min 0.7515
_exptl_absorpt_correction_type multi-scan
_exptl_absorpt_process_details 'SORTAV Blessing (1997)'
_exptl_crystal_colour yellow
_exptl_crystal_density_diffrn 1.426
_exptl_crystal_density_method 'not measured'
_exptl_crystal_description plate
_exptl_crystal_F_000 2704
_exptl_crystal_size_max 0.16
_exptl_crystal_size_mid 0.10
_exptl_crystal_size_min 0.01
_refine_diff_density_max 2.320
_refine_diff_density_min -2.316
_refine_diff_density_rms 0.166
_refine_ls_extinction_method none
_refine_ls_goodness_of_fit_ref 1.060
_refine_ls_hydrogen_treatment constr
_refine_ls_matrix_type full
_refine_ls_number_parameters 806
_refine_ls_number_reflns 13900
_refine_ls_number_restraints 49
_refine_ls_restrained_S_all 1.188
_refine_ls_R_factor_all 0.1251
_refine_ls_R_factor_gt 0.0834
_refine_ls_shift/su_max 0.051
_refine_ls_shift/su_mean 0.036
_refine_ls_structure_factor_coef Fsqd
_refine_ls_weighting_details 'calc w=1/[\s^2^(Fo^2^)+(0.2000P)^2^+0.0000P] where P=(Fo^2^+2Fc^2^)/3'
_refine_ls_weighting_scheme calc
_refine_ls_wR_factor_gt 0.2585
_refine_ls_wR_factor_ref 0.3029
_reflns_number_gt 9514
_reflns_number_total 13900
_reflns_threshold_expression >2\s(I)
_cod_data_source_file c0dt01724h.txt
_cod_data_source_block pgenumbering
_cod_depositor_comments
;
The following automatic conversions were performed:

'_symmetry_cell_setting' value 'Monoclinic' changed to 'monoclinic'
according to /home/saulius/struct/CIF-dictionaries/cif_core.dic
dictionary named 'cif_core.dic' version 2.4.1 from 2010-06-29.

Automatic conversion script
Id: cif_fix_values 1715 2011-07-08 13:25:40Z adriana 
;
_cod_original_sg_symbol_H-M P2(1)/c
_cod_database_code 7016597

loop_
_symmetry_equiv_pos_as_xyz
'x, y, z'
'-x, y+1/2, -z+1/2'
'-x, -y, -z'
'x, -y-1/2, z-1/2'

loop_
_atom_site_label
_atom_site_type_symbol
_atom_site_fract_x
_atom_site_fract_y
_atom_site_fract_z
_atom_site_U_iso_or_equiv
_atom_site_adp_type
_atom_site_occupancy
_atom_site_symmetry_multiplicity
_atom_site_calc_flag
_atom_site_refinement_flags
_atom_site_disorder_assembly
_atom_site_disorder_group
Fe1 Fe 0.18779(7) 0.35748(7) 0.02501(4) 0.0148(3) Uani 1 1 d . . .
As1 As 0.26382(6) 0.35072(6) -0.03537(3) 0.0226(3) Uani 1 1 d . D .
As2 As 0.27239(6) 0.47417(6) 0.05567(3) 0.0249(3) Uani 1 1 d . E .
As3 As 0.28943(7) 0.26981(7) 0.07010(3) 0.0324(3) Uani 1 1 d . F .
F1 F 0.1571(6) 0.4712(6) -0.1165(3) 0.034(3) Uani 0.610(19) 1 d P A 1
F2 F 0.1776(5) 0.6385(5) -0.0002(2) 0.034(2) Uani 0.759(19) 1 d P B 1
F3 F 0.2520(7) 0.2569(7) 0.1776(3) 0.045(3) Uani 0.63(2) 1 d P C 1
B1 B 0.7276(5) 0.1224(6) 0.1739(3) 0.0133(16) Uani 1 1 d . . .
C1 C 0.3315(5) 0.4593(5) -0.0345(3) 0.0155(15) Uani 1 1 d . D .
C2 C 0.3773(5) 0.4838(6) -0.0717(3) 0.0194(16) Uani 1 1 d . . .
H2 H 0.3756 0.4460 -0.1000 0.023 Uiso 1 1 calc R . .
C3 C 0.4242(5) 0.5626(6) -0.0665(3) 0.0200(16) Uani 1 1 d . . .
H3 H 0.4535 0.5801 -0.0921 0.024 Uiso 1 1 calc R . .
C4 C 0.4299(5) 0.6177(5) -0.0247(3) 0.0189(16) Uani 1 1 d . . .
H4 H 0.4636 0.6717 -0.0216 0.023 Uiso 1 1 calc R . .
C5 C 0.3862(5) 0.5934(5) 0.0125(3) 0.0177(15) Uani 1 1 d . G .
H5 H 0.3904 0.6302 0.0415 0.021 Uiso 1 1 calc R . .
C6 C 0.3365(5) 0.5154(5) 0.0070(2) 0.0135(14) Uani 1 1 d . . .
C7 C 0.3623(5) 0.4340(5) 0.1101(2) 0.0144(15) Uani 1 1 d . . .
C8 C 0.4216(5) 0.4917(6) 0.1416(3) 0.0211(17) Uani 1 1 d . G .
H8 H 0.4174 0.5554 0.1373 0.025 Uiso 1 1 calc R . .
C9 C 0.4865(5) 0.4543(6) 0.1792(3) 0.0242(18) Uani 1 1 d . . .
H9 H 0.5261 0.4929 0.2009 0.029 Uiso 1 1 calc R G .
C10 C 0.4936(5) 0.3612(6) 0.1851(3) 0.0211(17) Uani 1 1 d . G .
H10 H 0.5385 0.3365 0.2106 0.025 Uiso 1 1 calc R . .
C11 C 0.4347(5) 0.3024(6) 0.1536(3) 0.0222(17) Uani 1 1 d . . .
H11 H 0.4394 0.2386 0.1574 0.027 Uiso 1 1 calc R G .
C12 C 0.3701(5) 0.3409(5) 0.1170(3) 0.0141(14) Uani 1 1 d . F .
C13 C 0.3632(4) 0.2219(5) 0.0293(2) 0.0121(14) Uani 1 1 d . . .
C14 C 0.4286(5) 0.1580(5) 0.0457(3) 0.0162(15) Uani 1 1 d . G .
H14 H 0.4359 0.1327 0.0783 0.019 Uiso 1 1 calc R . .
C15 C 0.4833(5) 0.1310(5) 0.0144(3) 0.0211(17) Uani 1 1 d . . .
H15 H 0.5286 0.0883 0.0256 0.025 Uiso 1 1 calc R G .
C16 C 0.4709(5) 0.1675(5) -0.0337(3) 0.0194(16) Uani 1 1 d . G .
H16 H 0.5068 0.1476 -0.0556 0.023 Uiso 1 1 calc R . .
C17 C 0.4079(5) 0.2313(5) -0.0499(3) 0.0173(15) Uani 1 1 d . . .
H17 H 0.4015 0.2566 -0.0824 0.021 Uiso 1 1 calc R G .
C18 C 0.3529(5) 0.2594(5) -0.0187(3) 0.0137(14) Uani 1 1 d . D .
C19 C 0.2083(5) 0.3264(6) -0.1024(3) 0.0199(16) Uani 1 1 d . . .
C20 C 0.1659(7) 0.3902(7) -0.1337(3) 0.034(2) Uani 1 1 d . D 1
H20 H 0.1720 0.4516 -0.1231 0.041 Uiso 0.390(19) 1 calc PR A 1
C21 C 0.1133(7) 0.3712(7) -0.1807(3) 0.039(2) Uani 1 1 d . . .
H21 H 0.0824 0.4180 -0.2008 0.047 Uiso 1 1 calc R D 1
C22 C 0.1074(6) 0.2819(7) -0.1973(3) 0.036(2) Uani 1 1 d . D .
H22 H 0.0738 0.2669 -0.2296 0.043 Uiso 1 1 calc R . .
C23 C 0.1511(7) 0.2154(7) -0.1661(4) 0.042(3) Uani 1 1 d . . .
H23 H 0.1473 0.1543 -0.1772 0.050 Uiso 1 1 calc R D .
C24 C 0.1992(7) 0.2354(7) -0.1200(3) 0.036(2) Uani 1 1 d . D .
H24 H 0.2273 0.1881 -0.0991 0.043 Uiso 1 1 calc R . .
C25 C 0.2266(5) 0.5800(5) 0.0802(3) 0.0168(15) Uani 1 1 d . . .
C26 C 0.1865(6) 0.6463(6) 0.0480(3) 0.0250(18) Uani 1 1 d . E 1
H26 H 0.1873 0.6418 0.0134 0.030 Uiso 0.241(19) 1 calc PR B 1
C27 C 0.1456(6) 0.7187(6) 0.0645(4) 0.031(2) Uani 1 1 d . . .
H27 H 0.1213 0.7653 0.0418 0.037 Uiso 1 1 calc R E 1
C28 C 0.1397(6) 0.7235(7) 0.1139(4) 0.034(2) Uani 1 1 d . E .
H28 H 0.1103 0.7727 0.1255 0.041 Uiso 1 1 calc R . .
C29 C 0.1772(7) 0.6558(7) 0.1468(3) 0.036(2) Uani 1 1 d . . .
H29 H 0.1723 0.6579 0.1808 0.043 Uiso 1 1 calc R E .
C30 C 0.2216(6) 0.5859(6) 0.1303(3) 0.0276(19) Uani 1 1 d . E .
H30 H 0.2491 0.5411 0.1533 0.033 Uiso 1 1 calc R . .
C31 C 0.2572(5) 0.1705(5) 0.1048(3) 0.0174(15) Uani 1 1 d . . .
C32 C 0.2423(6) 0.1794(6) 0.1528(3) 0.0250(18) Uani 1 1 d . F 1
H32 H 0.2578 0.2345 0.1704 0.030 Uiso 0.37(2) 1 calc PR C 1
C33 C 0.2057(6) 0.1111(7) 0.1757(3) 0.030(2) Uani 1 1 d . . .
H33 H 0.1947 0.1196 0.2082 0.036 Uiso 1 1 calc R F 1
C34 C 0.1852(6) 0.0294(7) 0.1506(3) 0.030(2) Uani 1 1 d . F .
H34 H 0.1617 -0.0192 0.1663 0.036 Uiso 1 1 calc R . .
C35 C 0.1995(6) 0.0193(6) 0.1024(3) 0.030(2) Uani 1 1 d . . .
H35 H 0.1843 -0.0357 0.0847 0.036 Uiso 1 1 calc R F .
C36 C 0.2363(6) 0.0903(6) 0.0801(3) 0.0255(18) Uani 1 1 d . F .
H36 H 0.2470 0.0827 0.0474 0.031 Uiso 1 1 calc R . .
C37 C 0.0848(13) 0.387(2) 0.0594(10) 0.043(3) Uani 0.50 1 d P G 1
H37 H 0.0897 0.4130 0.0917 0.051 Uiso 0.50 1 calc PR G 1
C38 C 0.0734(12) 0.4325(14) 0.0116(9) 0.032(4) Uani 0.50 1 d PU G 1
H38 H 0.0705 0.4964 0.0077 0.038 Uiso 0.50 1 calc PR G 1
C39 C 0.0677(14) 0.3769(16) -0.0250(8) 0.028(4) Uani 0.50 1 d PU G 1
H39 H 0.0612 0.3934 -0.0592 0.033 Uiso 0.50 1 calc PR G 1
C40 C 0.0724(12) 0.2892(15) -0.0070(9) 0.030(4) Uani 0.50 1 d PU G 1
H40 H 0.0671 0.2355 -0.0266 0.036 Uiso 0.50 1 calc PR G 1
C41 C 0.0868(13) 0.294(2) 0.0463(9) 0.043(3) Uani 0.50 1 d PU G 1
H41 H 0.0961 0.2440 0.0688 0.051 Uiso 0.50 1 calc PR G 1
C37' C 0.0765(11) 0.4156(15) 0.0384(8) 0.024(4) Uani 0.50 1 d PU G 2
H37' H 0.0763 0.4715 0.0555 0.029 Uiso 0.50 1 calc PR G 2
C38' C 0.0669(14) 0.403(2) -0.0129(10) 0.043(3) Uani 0.50 1 d P G 2
H38' H 0.0573 0.4503 -0.0368 0.051 Uiso 0.50 1 calc PR G 2
C39' C 0.0727(11) 0.3182(14) -0.0243(7) 0.019(3) Uani 0.50 1 d PU G 2
H39' H 0.0696 0.2946 -0.0570 0.023 Uiso 0.50 1 calc PR G 2
C40' C 0.0844(9) 0.2666(11) 0.0208(6) 0.015(3) Uani 0.50 1 d PU G 2
H40' H 0.0896 0.2025 0.0223 0.018 Uiso 0.50 1 calc PR G 2
C41' C 0.0873(9) 0.3208(11) 0.0615(6) 0.013(3) Uani 0.50 1 d PU G 2
H41' H 0.0943 0.3039 0.0956 0.015 Uiso 0.50 1 calc PR G 2
C42 C 0.6296(5) 0.1011(5) 0.1841(3) 0.0176(15) Uani 1 1 d . . .
C43 C 0.6062(5) 0.1355(5) 0.2278(3) 0.0197(16) Uani 1 1 d . . .
H43 H 0.6475 0.1707 0.2505 0.024 Uiso 1 1 calc R . .
C44 C 0.5249(6) 0.1195(6) 0.2384(3) 0.0248(18) Uani 1 1 d . . .
H44 H 0.5124 0.1426 0.2685 0.030 Uiso 1 1 calc R . .
C45 C 0.4614(5) 0.0705(6) 0.2059(3) 0.0257(18) Uani 1 1 d . . .
H45 H 0.4045 0.0627 0.2123 0.031 Uiso 1 1 calc R . .
C46 C 0.4837(5) 0.0331(6) 0.1634(3) 0.0249(18) Uani 1 1 d . . .
H46 H 0.4431 -0.0040 0.1413 0.030 Uiso 1 1 calc R . .
C47 C 0.5662(6) 0.0504(6) 0.1533(3) 0.0233(17) Uani 1 1 d . . .
H47 H 0.5791 0.0257 0.1236 0.028 Uiso 1 1 calc R . .
C48 C 0.7550(5) 0.2255(5) 0.1929(2) 0.0136(14) Uani 1 1 d . . .
C49 C 0.7002(5) 0.3011(6) 0.1756(3) 0.0199(16) Uani 1 1 d . . .
H49 H 0.6468 0.2906 0.1522 0.024 Uiso 1 1 calc R . .
C50 C 0.7204(6) 0.3874(5) 0.1910(3) 0.0208(16) Uani 1 1 d . . .
H50 H 0.6822 0.4354 0.1774 0.025 Uiso 1 1 calc R . .
C51 C 0.7974(6) 0.4067(6) 0.2269(3) 0.0230(17) Uani 1 1 d . . .
H51 H 0.8110 0.4668 0.2383 0.028 Uiso 1 1 calc R . .
C52 C 0.8525(5) 0.3357(6) 0.2451(3) 0.0211(17) Uani 1 1 d . . .
H52 H 0.9050 0.3473 0.2691 0.025 Uiso 1 1 calc R . .
C53 C 0.8325(5) 0.2477(6) 0.2289(3) 0.0175(15) Uani 1 1 d . . .
H53 H 0.8719 0.2005 0.2422 0.021 Uiso 1 1 calc R . .
C54 C 0.7244(5) 0.1096(5) 0.1133(3) 0.0155(15) Uani 1 1 d . . .
C55 C 0.7164(5) 0.1787(6) 0.0785(3) 0.0202(16) Uani 1 1 d . . .
H55 H 0.7165 0.2394 0.0899 0.024 Uiso 1 1 calc R . .
C56 C 0.7080(5) 0.1629(6) 0.0263(3) 0.0212(17) Uani 1 1 d . . .
H56 H 0.7030 0.2124 0.0037 0.025 Uiso 1 1 calc R . .
C57 C 0.7071(5) 0.0771(6) 0.0091(3) 0.0228(17) Uani 1 1 d . . .
H57 H 0.7014 0.0662 -0.0258 0.027 Uiso 1 1 calc R . .
C58 C 0.7146(5) 0.0052(6) 0.0420(3) 0.0212(17) Uani 1 1 d . . .
H58 H 0.7136 -0.0551 0.0299 0.025 Uiso 1 1 calc R . .
C59 C 0.7239(5) 0.0219(6) 0.0938(3) 0.0201(16) Uani 1 1 d . . .
H59 H 0.7300 -0.0281 0.1161 0.024 Uiso 1 1 calc R . .
C60 C 0.7995(5) 0.0520(5) 0.2048(3) 0.0151(15) Uani 1 1 d . . .
C61 C 0.7867(6) -0.0039(6) 0.2440(3) 0.0224(17) Uani 1 1 d . . .
H61 H 0.7304 -0.0049 0.2516 0.027 Uiso 1 1 calc R . .
C62 C 0.8512(6) -0.0578(6) 0.2721(3) 0.0256(18) Uani 1 1 d . . .
H62 H 0.8389 -0.0946 0.2983 0.031 Uiso 1 1 calc R . .
C63 C 0.9353(6) -0.0571(6) 0.2616(3) 0.0274(19) Uani 1 1 d . . .
H63 H 0.9807 -0.0933 0.2806 0.033 Uiso 1 1 calc R . .
C64 C 0.9508(6) -0.0035(6) 0.2233(3) 0.0261(18) Uani 1 1 d . . .
H64 H 1.0074 -0.0026 0.2160 0.031 Uiso 1 1 calc R . .
C65 C 0.8855(5) 0.0486(6) 0.1958(3) 0.0202(16) Uani 1 1 d . . .
H65 H 0.8983 0.0842 0.1693 0.024 Uiso 1 1 calc R . .
N1 N 0.0067(8) 0.0921(8) -0.0584(5) 0.072(3) Uani 1 1 d . . .
C66 C 0.0280(7) 0.0195(8) -0.0616(4) 0.039(2) Uani 1 1 d . . .
C67 C 0.0522(7) -0.0739(7) -0.0654(4) 0.039(2) Uani 1 1 d . . .
H67A H 0.0348 -0.1089 -0.0388 0.059 Uiso 1 1 calc R . .
H67B H 0.1157 -0.0782 -0.0621 0.059 Uiso 1 1 calc R . .
H67C H 0.0226 -0.0979 -0.0981 0.059 Uiso 1 1 calc R . .
N2 N 0.0224(6) 0.2306(7) 0.1658(3) 0.043(2) Uani 1 1 d . . .
C68 C -0.0310(6) 0.2753(6) 0.1459(3) 0.028(2) Uani 1 1 d . . .
C69 C -0.1006(7) 0.3333(8) 0.1193(4) 0.041(3) Uani 1 1 d . . .
H69A H -0.0772 0.3940 0.1159 0.062 Uiso 1 1 calc R . .
H69B H -0.1471 0.3371 0.1382 0.062 Uiso 1 1 calc R . .
H69C H -0.1244 0.3081 0.0860 0.062 Uiso 1 1 calc R . .
N3 N 0.3515(7) 0.3651(6) -0.1920(3) 0.046(2) Uani 1 1 d . . .
C70 C 0.3567(6) 0.2895(8) -0.1976(3) 0.038(2) Uani 1 1 d . . .
C71 C 0.3644(8) 0.1897(8) -0.2057(5) 0.051(3) Uani 1 1 d . . .
H71A H 0.3778 0.1789 -0.2386 0.076 Uiso 1 1 calc R . .
H71B H 0.3090 0.1600 -0.2041 0.076 Uiso 1 1 calc R . .
H71C H 0.4114 0.1648 -0.1796 0.076 Uiso 1 1 calc R . .
N4 N 0.5840(7) 0.2547(7) -0.1268(4) 0.053(2) Uani 1 1 d . . .
C72 C 0.6194(7) 0.2128(7) -0.1511(4) 0.037(2) Uani 1 1 d . . .
C73 C 0.6638(7) 0.1598(6) -0.1833(4) 0.035(2) Uani 1 1 d . . .
H73A H 0.6209 0.1225 -0.2060 0.053 Uiso 1 1 calc R . .
H73B H 0.7077 0.1206 -0.1626 0.053 Uiso 1 1 calc R . .
H73C H 0.6926 0.2007 -0.2030 0.053 Uiso 1 1 calc R . .

loop_
_atom_site_aniso_label
_atom_site_aniso_U_11
_atom_site_aniso_U_22
_atom_site_aniso_U_33
_atom_site_aniso_U_23
_atom_site_aniso_U_13
_atom_site_aniso_U_12
Fe1 0.0121(5) 0.0162(6) 0.0162(5) 0.0014(4) 0.0032(4) 0.0014(4)
As1 0.0256(5) 0.0207(5) 0.0207(5) 0.0001(3) 0.0035(3) 0.0002(3)
As2 0.0294(5) 0.0231(5) 0.0227(5) -0.0001(3) 0.0064(3) 0.0014(4)
As3 0.0354(6) 0.0303(6) 0.0314(5) 0.0006(4) 0.0069(4) 0.0004(4)
F1 0.044(6) 0.018(5) 0.034(5) 0.002(3) -0.010(4) 0.009(4)
F2 0.041(5) 0.033(4) 0.027(4) 0.008(3) 0.005(3) 0.009(3)
F3 0.061(7) 0.039(6) 0.043(6) -0.016(4) 0.029(5) -0.014(5)
B1 0.015(4) 0.012(4) 0.013(4) 0.001(3) 0.003(3) -0.001(3)
C1 0.020(4) 0.010(4) 0.014(3) 0.002(3) -0.001(3) -0.002(3)
C2 0.023(4) 0.023(4) 0.013(3) 0.002(3) 0.005(3) 0.006(3)
C3 0.024(4) 0.022(4) 0.017(4) 0.005(3) 0.012(3) -0.004(3)
C4 0.016(4) 0.017(4) 0.022(4) 0.002(3) 0.001(3) -0.007(3)
C5 0.022(4) 0.016(4) 0.015(3) -0.004(3) 0.003(3) 0.002(3)
C6 0.015(3) 0.017(4) 0.010(3) 0.000(3) 0.007(3) 0.001(3)
C7 0.018(4) 0.017(4) 0.010(3) -0.004(3) 0.006(3) 0.003(3)
C8 0.024(4) 0.016(4) 0.025(4) -0.008(3) 0.009(3) 0.000(3)
C9 0.020(4) 0.036(5) 0.016(4) -0.010(3) 0.001(3) 0.001(4)
C10 0.020(4) 0.030(5) 0.013(3) -0.002(3) 0.001(3) 0.005(3)
C11 0.024(4) 0.022(4) 0.020(4) 0.008(3) 0.002(3) 0.011(3)
C12 0.013(3) 0.014(4) 0.015(3) -0.003(3) 0.001(3) -0.001(3)
C13 0.010(3) 0.012(4) 0.013(3) -0.001(3) 0.001(2) -0.002(3)
C14 0.011(3) 0.017(4) 0.020(4) 0.001(3) 0.002(3) -0.001(3)
C15 0.019(4) 0.013(4) 0.033(4) -0.003(3) 0.009(3) 0.003(3)
C16 0.017(4) 0.019(4) 0.023(4) -0.005(3) 0.007(3) -0.001(3)
C17 0.019(4) 0.020(4) 0.014(3) -0.004(3) 0.003(3) 0.000(3)
C18 0.011(3) 0.014(4) 0.015(3) 0.001(3) 0.001(3) 0.001(3)
C19 0.021(4) 0.023(4) 0.014(3) 0.002(3) 0.002(3) 0.002(3)
C20 0.048(6) 0.028(5) 0.023(4) 0.006(4) 0.002(4) 0.011(4)
C21 0.042(6) 0.045(6) 0.027(5) 0.015(4) -0.002(4) 0.014(5)
C22 0.037(5) 0.044(6) 0.023(4) 0.005(4) 0.000(4) -0.005(5)
C23 0.052(6) 0.033(6) 0.035(5) -0.008(4) -0.004(4) -0.009(5)
C24 0.048(6) 0.026(5) 0.025(4) 0.006(4) -0.013(4) -0.001(4)
C25 0.016(4) 0.014(4) 0.021(4) 0.002(3) 0.004(3) 0.002(3)
C26 0.034(5) 0.023(4) 0.015(4) -0.003(3) -0.002(3) -0.003(4)
C27 0.027(5) 0.015(4) 0.042(5) 0.001(4) -0.011(4) -0.003(4)
C28 0.032(5) 0.028(5) 0.043(5) -0.009(4) 0.010(4) 0.010(4)
C29 0.041(6) 0.043(6) 0.025(5) 0.000(4) 0.012(4) 0.014(5)
C30 0.040(5) 0.021(5) 0.024(4) -0.001(3) 0.013(4) 0.003(4)
C31 0.020(4) 0.012(4) 0.021(4) 0.005(3) 0.006(3) 0.003(3)
C32 0.029(5) 0.022(4) 0.025(4) -0.006(3) 0.006(3) 0.004(4)
C33 0.040(5) 0.036(5) 0.016(4) 0.007(4) 0.012(3) 0.009(4)
C34 0.027(5) 0.035(5) 0.033(5) 0.014(4) 0.013(4) 0.002(4)
C35 0.032(5) 0.023(5) 0.040(5) 0.000(4) 0.018(4) -0.007(4)
C36 0.033(5) 0.022(5) 0.023(4) -0.002(3) 0.009(3) 0.001(4)
C37 0.020(3) 0.076(3) 0.033(3) -0.0365(13) 0.0101(14) -0.0004(12)
C38 0.032(4) 0.032(4) 0.032(4) 0.0003(13) 0.0071(15) 0.0005(13)
C39 0.027(4) 0.028(4) 0.027(4) 0.0163(13) 0.0059(15) 0.0002(13)
C40 0.030(4) 0.030(4) 0.030(4) -0.0001(13) 0.0063(15) -0.0002(13)
C41 0.020(3) 0.076(3) 0.033(3) -0.0365(13) 0.0101(14) -0.0004(12)
C37' 0.024(4) 0.035(4) 0.015(4) -0.0088(13) 0.0058(15) 0.0004(13)
C38' 0.020(3) 0.076(3) 0.033(3) -0.0365(13) 0.0101(14) -0.0004(12)
C39' 0.019(4) 0.020(4) 0.019(4) 0.0006(13) 0.0039(14) -0.0005(13)
C40' 0.015(3) 0.015(3) 0.015(3) 0.0002(12) 0.0036(14) -0.0002(12)
C41' 0.013(3) 0.013(3) 0.013(3) 0.0001(12) 0.0034(13) 0.0000(12)
C42 0.018(4) 0.016(4) 0.017(3) 0.011(3) 0.000(3) 0.001(3)
C43 0.022(4) 0.019(4) 0.021(4) 0.002(3) 0.009(3) -0.002(3)
C44 0.036(5) 0.015(4) 0.026(4) 0.009(3) 0.014(4) 0.002(4)
C45 0.017(4) 0.026(5) 0.036(5) 0.012(4) 0.009(3) -0.001(3)
C46 0.016(4) 0.031(5) 0.025(4) 0.009(4) -0.001(3) -0.001(4)
C47 0.030(4) 0.024(4) 0.017(4) 0.005(3) 0.006(3) -0.007(4)
C48 0.016(4) 0.018(4) 0.009(3) -0.002(3) 0.007(3) -0.001(3)
C49 0.019(4) 0.024(4) 0.019(4) 0.000(3) 0.009(3) 0.007(3)
C50 0.034(5) 0.010(4) 0.021(4) 0.002(3) 0.012(3) 0.005(3)
C51 0.031(5) 0.014(4) 0.026(4) -0.006(3) 0.010(3) -0.005(3)
C52 0.017(4) 0.028(5) 0.018(4) -0.006(3) 0.003(3) -0.013(3)
C53 0.020(4) 0.018(4) 0.015(3) 0.002(3) 0.004(3) 0.000(3)
C54 0.013(3) 0.018(4) 0.014(3) -0.002(3) 0.002(3) 0.002(3)
C55 0.026(4) 0.017(4) 0.019(4) -0.002(3) 0.010(3) 0.002(3)
C56 0.023(4) 0.021(4) 0.021(4) 0.000(3) 0.007(3) 0.006(3)
C57 0.017(4) 0.030(5) 0.021(4) 0.000(3) 0.005(3) -0.003(3)
C58 0.026(4) 0.016(4) 0.020(4) -0.010(3) 0.002(3) 0.003(3)
C59 0.025(4) 0.020(4) 0.017(4) -0.001(3) 0.008(3) 0.001(3)
C60 0.018(4) 0.013(4) 0.014(3) -0.001(3) 0.004(3) -0.002(3)
C61 0.028(4) 0.016(4) 0.024(4) -0.003(3) 0.007(3) 0.000(3)
C62 0.035(5) 0.020(4) 0.019(4) 0.003(3) -0.001(3) 0.003(4)
C63 0.032(5) 0.019(4) 0.025(4) -0.004(3) -0.009(3) 0.010(4)
C64 0.020(4) 0.022(4) 0.032(4) -0.004(4) -0.003(3) 0.000(3)
C65 0.020(4) 0.018(4) 0.022(4) -0.004(3) 0.002(3) -0.002(3)
N1 0.078(8) 0.045(7) 0.091(8) -0.024(6) 0.015(6) 0.010(6)
C66 0.036(6) 0.038(6) 0.043(6) -0.007(5) 0.007(4) -0.004(5)
C67 0.040(6) 0.035(6) 0.046(6) -0.011(5) 0.016(4) 0.002(5)
N2 0.051(6) 0.042(6) 0.040(5) -0.005(4) 0.019(4) 0.005(5)
C68 0.037(5) 0.024(5) 0.028(4) -0.008(4) 0.018(4) -0.012(4)
C69 0.039(6) 0.058(7) 0.027(5) 0.011(5) 0.007(4) -0.003(5)
N3 0.062(6) 0.033(5) 0.049(5) -0.008(4) 0.027(5) -0.013(5)
C70 0.029(5) 0.058(8) 0.031(5) -0.012(5) 0.017(4) -0.009(5)
C71 0.056(7) 0.037(6) 0.060(7) -0.009(5) 0.017(6) -0.005(6)
N4 0.064(7) 0.044(6) 0.057(6) -0.008(5) 0.026(5) -0.002(5)
C72 0.048(6) 0.022(5) 0.038(5) -0.002(4) 0.006(4) -0.009(4)
C73 0.049(6) 0.022(5) 0.037(5) 0.003(4) 0.014(4) 0.004(4)

loop_
_atom_type_symbol
_atom_type_description
_atom_type_scat_dispersion_real
_atom_type_scat_dispersion_imag
_atom_type_scat_source
C C 0.0033 0.0016 'International Tables Vol C Tables 4.2.6.8 and 6.1.1.4'
H H 0.0000 0.0000 'International Tables Vol C Tables 4.2.6.8 and 6.1.1.4'
B B 0.0013 0.0007 'International Tables Vol C Tables 4.2.6.8 and 6.1.1.4'
F F 0.0171 0.0103 'International Tables Vol C Tables 4.2.6.8 and 6.1.1.4'
Fe Fe 0.3463 0.8444 'International Tables Vol C Tables 4.2.6.8 and 6.1.1.4'
N N 0.0061 0.0033 'International Tables Vol C Tables 4.2.6.8 and 6.1.1.4'
As As 0.0499 2.0058 'International Tables Vol C Tables 4.2.6.8 and 6.1.1.4'

loop_
_geom_angle_atom_site_label_1
_geom_angle_atom_site_label_2
_geom_angle_atom_site_label_3
_geom_angle
C37' Fe1 C39 51.6(8)
C37' Fe1 C38 21.5(6)
C39 Fe1 C38 35.8(8)
C37' Fe1 C41 52.9(10)
C39 Fe1 C41 66.7(9)
C38 Fe1 C41 66.6(10)
C37' Fe1 C39' 65.3(7)
C39 Fe1 C39' 24.1(7)
C38 Fe1 C39' 56.0(8)
C41 Fe1 C39' 55.8(8)
C37' Fe1 C40' 66.4(7)
C39 Fe1 C40' 58.4(7)
C38 Fe1 C40' 72.8(7)
C41 Fe1 C40' 22.3(6)
C39' Fe1 C40' 40.0(6)
C37' Fe1 C41' 43.3(8)
C39 Fe1 C41' 71.7(7)
C38 Fe1 C41' 61.1(7)
C41 Fe1 C41' 15.8(6)
C39' Fe1 C41' 66.7(6)
C40' Fe1 C41' 37.9(6)
C37' Fe1 C40 65.5(7)
C39 Fe1 C40 38.6(8)
C38 Fe1 C40 63.1(8)
C41 Fe1 C40 40.5(8)
C39' Fe1 C40 17.6(6)
C40' Fe1 C40 22.5(6)
C41' Fe1 C40 53.6(7)
C37' Fe1 C37 19.6(9)
C39 Fe1 C37 65.9(9)
C38 Fe1 C37 40.8(10)
C41 Fe1 C37 40.6(11)
C39' Fe1 C37 72.9(8)
C40' Fe1 C37 59.5(9)
C41' Fe1 C37 27.1(9)
C40 Fe1 C37 66.9(8)
C37' Fe1 C38' 39.6(7)
C39 Fe1 C38' 13.9(8)
C38 Fe1 C38' 22.0(7)
C41 Fe1 C38' 66.9(12)
C39' Fe1 C38' 36.3(10)
C40' Fe1 C38' 64.2(10)
C41' Fe1 C38' 67.9(9)
C40 Fe1 C38' 47.9(11)
C37 Fe1 C38' 56.2(10)
C37' Fe1 As3 133.3(7)
C39 Fe1 As3 151.9(6)
C38 Fe1 As3 154.7(6)
C41 Fe1 As3 94.6(8)
C39' Fe1 As3 127.9(6)
C40' Fe1 As3 96.3(4)
C41' Fe1 As3 96.1(4)
C40 Fe1 As3 113.8(7)
C37 Fe1 As3 113.9(10)
C38' Fe1 As3 160.4(9)
C37' Fe1 As2 93.9(5)
C39 Fe1 As2 121.2(6)
C38 Fe1 As2 94.2(6)
C41 Fe1 As2 133.5(7)
C39' Fe1 As2 145.1(6)
C40' Fe1 As2 155.6(5)
C41' Fe1 As2 117.8(5)
C40 Fe1 As2 157.3(6)
C37 Fe1 As2 97.1(7)
C38' Fe1 As2 110.2(9)
As3 Fe1 As2 86.88(5)
C19 As1 C1 108.0(3)
C19 As1 C18 104.8(3)
C1 As1 C18 102.3(3)
C19 As1 Fe1 121.3(2)
C1 As1 Fe1 109.5(2)
C18 As1 Fe1 109.3(2)
C25 As2 C7 104.5(3)
C25 As2 C6 106.0(3)
C7 As2 C6 103.3(3)
C25 As2 Fe1 122.1(2)
C7 As2 Fe1 109.4(2)
C6 As2 Fe1 109.9(2)
C31 As3 C12 107.6(3)
C31 As3 C13 105.5(3)
C12 As3 C13 101.6(3)
C31 As3 Fe1 120.1(2)
C12 As3 Fe1 110.2(2)
C13 As3 Fe1 110.2(2)
C48 B1 C42 108.3(6)
C48 B1 C60 109.0(6)
C42 B1 C60 110.8(6)
C48 B1 C54 111.9(6)
C42 B1 C54 108.5(6)
C60 B1 C54 108.3(6)
C6 C1 C2 119.0(7)
C6 C1 As1 116.2(5)
C2 C1 As1 124.7(6)
C3 C2 C1 119.2(7)
C3 C2 H2 120.4
C1 C2 H2 120.4
C2 C3 C4 121.5(7)
C2 C3 H3 119.2
C4 C3 H3 119.3
C5 C4 C3 119.7(7)
C5 C4 H4 120.2
C3 C4 H4 120.1
C4 C5 C6 119.4(7)
C4 C5 H5 120.3
C6 C5 H5 120.3
C1 C6 C5 121.2(6)
C1 C6 As2 115.2(6)
C5 C6 As2 123.6(5)
C12 C7 C8 119.3(7)
C12 C7 As2 116.2(5)
C8 C7 As2 124.5(6)
C9 C8 C7 119.4(8)
C9 C8 H8 120.3
C7 C8 H8 120.3
C10 C9 C8 120.4(8)
C10 C9 H9 119.8
C8 C9 H9 119.8
C9 C10 C11 120.8(7)
C9 C10 H10 119.6
C11 C10 H10 119.6
C12 C11 C10 117.9(8)
C12 C11 H11 121.1
C10 C11 H11 121.1
C11 C12 C7 122.3(7)
C11 C12 As3 122.3(6)
C7 C12 As3 115.3(5)
C14 C13 C18 119.8(6)
C14 C13 As3 124.1(5)
C18 C13 As3 116.0(5)
C15 C14 C13 120.2(7)
C15 C14 H14 119.9
C13 C14 H14 119.9
C14 C15 C16 119.3(7)
C14 C15 H15 120.4
C16 C15 H15 120.4
C17 C16 C15 121.1(7)
C17 C16 H16 119.5
C15 C16 H16 119.5
C16 C17 C18 120.2(7)
C16 C17 H17 119.9
C18 C17 H17 119.9
C13 C18 C17 119.4(7)
C13 C18 As1 115.5(5)
C17 C18 As1 125.0(5)
C20 C19 C24 116.5(8)
C20 C19 As1 122.9(7)
C24 C19 As1 120.0(6)
C19 C20 C21 123.7(9)
C19 C20 H20 118.1
C21 C20 H20 118.2
C22 C21 C20 118.4(9)
C22 C21 H21 120.8
C20 C21 H21 120.8
C21 C22 C23 118.9(9)
C21 C22 H22 120.6
C23 C22 H22 120.6
C24 C23 C22 121.4(10)
C24 C23 H23 119.3
C22 C23 H23 119.3
C23 C24 C19 121.1(9)
C23 C24 H24 119.5
C19 C24 H24 119.5
C30 C25 C26 118.1(7)
C30 C25 As2 120.3(6)
C26 C25 As2 121.0(6)
C27 C26 C25 121.8(8)
C27 C26 H26 119.1
C25 C26 H26 119.1
C28 C27 C26 119.8(8)
C28 C27 H27 120.1
C26 C27 H27 120.1
C27 C28 C29 119.4(8)
C27 C28 H28 120.3
C29 C28 H28 120.3
C28 C29 C30 120.2(8)
C28 C29 H29 119.9
C30 C29 H29 119.9
C25 C30 C29 120.7(8)
C25 C30 H30 119.6
C29 C30 H30 119.7
C32 C31 C36 118.5(7)
C32 C31 As3 121.5(6)
C36 C31 As3 119.4(6)
C31 C32 C33 122.1(8)
C31 C32 H32 119.0
C33 C32 H32 118.9
C34 C33 C32 119.2(7)
C34 C33 H33 120.4
C32 C33 H33 120.4
C33 C34 C35 119.5(8)
C33 C34 H34 120.3
C35 C34 H34 120.3
C36 C35 C34 119.9(9)
C36 C35 H35 120.1
C34 C35 H35 120.1
C35 C36 C31 120.8(8)
C35 C36 H36 119.6
C31 C36 H36 119.6
C38 C37 C41 103.0(18)
C38 C37 Fe1 69.2(11)
C41 C37 Fe1 67.7(11)
C38 C37 H37 127.8
C41 C37 H37 129.2
Fe1 C37 H37 126.1
C39 C38 C37 112.4(19)
C39 C38 Fe1 73.0(13)
C37 C38 Fe1 70.0(11)
C39 C38 H38 123.5
C37 C38 H38 124.1
Fe1 C38 H38 125.0
C38 C39 C40 109.6(18)
C38 C39 Fe1 71.2(12)
C40 C39 Fe1 70.6(11)
C38 C39 C41 72.8(14)
C40 C39 C41 36.8(11)
Fe1 C39 C41 55.3(7)
C38 C39 H39 124.3
C40 C39 H39 126.1
Fe1 C39 H39 124.5
C41 C39 H39 162.8
C39 C40 C41 108(2)
C39 C40 Fe1 70.8(12)
C41 C40 Fe1 67.5(12)
C39 C40 H40 125.5
C41 C40 H40 126.9
Fe1 C40 H40 127.2
C40 C41 C37 107(3)
C40 C41 Fe1 72.1(13)
C37 C41 Fe1 71.6(14)
C40 C41 C39 35.6(13)
C37 C41 C39 71.8(18)
Fe1 C41 C39 58.0(9)
C40 C41 H41 126.0
C37 C41 H41 126.7
Fe1 C41 H41 121.5
C39 C41 H41 161.4
C41' C37' C38' 106(2)
C41' C37' Fe1 70.5(9)
C38' C37' Fe1 70.9(12)
C41' C37' H37' 127.5
C38' C37' H37' 127.0
Fe1 C37' H37' 123.0
C39' C38' C37' 112(3)
C39' C38' Fe1 72.9(15)
C37' C38' Fe1 69.5(13)
C39' C38' H38' 123.4
C37' C38' H38' 124.4
Fe1 C38' H38' 125.5
C38' C39' C40' 108.1(18)
C38' C39' Fe1 70.8(12)
C40' C39' Fe1 70.0(9)
C38' C39' H39' 125.9
C40' C39' H39' 126.0
Fe1 C39' H39' 124.7
C39' C40' C41' 111.5(14)
C39' C40' Fe1 70.0(9)
C41' C40' Fe1 71.8(9)
C39' C40' H40' 124.1
C41' C40' H40' 124.5
Fe1 C40' H40' 125.4
C37' C41' C40' 102.8(14)
C37' C41' Fe1 66.3(8)
C40' C41' Fe1 70.3(9)
C37' C41' H41' 128.7
C40' C41' H41' 128.5
Fe1 C41' H41' 126.5
C47 C42 C43 115.2(7)
C47 C42 B1 125.3(7)
C43 C42 B1 119.5(7)
C44 C43 C42 122.1(8)
C44 C43 H43 119.0
C42 C43 H43 118.9
C45 C44 C43 121.4(8)
C45 C44 H44 119.3
C43 C44 H44 119.3
C46 C45 C44 117.8(7)
C46 C45 H45 121.1
C44 C45 H45 121.1
C45 C46 C47 119.8(8)
C45 C46 H46 120.1
C47 C46 H46 120.1
C42 C47 C46 123.7(8)
C42 C47 H47 118.2
C46 C47 H47 118.1
C53 C48 C49 114.3(7)
C53 C48 B1 124.0(7)
C49 C48 B1 121.7(7)
C50 C49 C48 123.3(8)
C50 C49 H49 118.3
C48 C49 H49 118.4
C49 C50 C51 120.8(8)
C49 C50 H50 119.6
C51 C50 H50 119.6
C52 C51 C50 118.2(7)
C52 C51 H51 120.9
C50 C51 H51 120.9
C53 C52 C51 121.0(7)
C53 C52 H52 119.5
C51 C52 H52 119.5
C52 C53 C48 122.4(7)
C52 C53 H53 118.8
C48 C53 H53 118.8
C55 C54 C59 115.4(7)
C55 C54 B1 125.6(7)
C59 C54 B1 118.9(7)
C54 C55 C56 122.9(8)
C54 C55 H55 118.5
C56 C55 H55 118.5
C57 C56 C55 119.7(8)
C57 C56 H56 120.2
C55 C56 H56 120.2
C56 C57 C58 120.1(7)
C56 C57 H57 120.0
C58 C57 H57 120.0
C57 C58 C59 119.6(7)
C57 C58 H58 120.2
C59 C58 H58 120.2
C58 C59 C54 122.3(7)
C58 C59 H59 118.9
C54 C59 H59 118.9
C61 C60 C65 114.0(7)
C61 C60 B1 125.2(7)
C65 C60 B1 120.5(6)
C62 C61 C60 124.0(8)
C62 C61 H61 118.0
C60 C61 H61 118.0
C61 C62 C63 119.0(8)
C61 C62 H62 120.5
C63 C62 H62 120.5
C64 C63 C62 119.1(8)
C64 C63 H63 120.5
C62 C63 H63 120.4
C63 C64 C65 120.6(8)
C63 C64 H64 119.7
C65 C64 H64 119.7
C64 C65 C60 123.2(8)
C64 C65 H65 118.4
C60 C65 H65 118.4
N1 C66 C67 177.9(13)
C66 C67 H67A 109.5
C66 C67 H67B 109.5
H67A C67 H67B 109.5
C66 C67 H67C 109.5
H67A C67 H67C 109.5
H67B C67 H67C 109.5
N2 C68 C69 179.4(10)
C68 C69 H69A 109.5
C68 C69 H69B 109.5
H69A C69 H69B 109.5
C68 C69 H69C 109.4
H69A C69 H69C 109.5
H69B C69 H69C 109.5
N3 C70 C71 179.1(11)
C70 C71 H71A 109.5
C70 C71 H71B 109.5
H71A C71 H71B 109.5
C70 C71 H71C 109.5
H71A C71 H71C 109.5
H71B C71 H71C 109.5
N4 C72 C73 178.8(12)
C72 C73 H73A 109.5
C72 C73 H73B 109.5
H73A C73 H73B 109.5
C72 C73 H73C 109.5
H73A C73 H73C 109.5
H73B C73 H73C 109.5

loop_
_geom_bond_atom_site_label_1
_geom_bond_atom_site_label_2
_geom_bond_distance
Fe1 C37' 2.045(17)
Fe1 C39 2.09(2)
Fe1 C38 2.070(19)
Fe1 C41 2.03(2)
Fe1 C39' 2.087(16)
Fe1 C40' 2.087(15)
Fe1 C41' 2.106(14)
Fe1 C40 2.089(19)
Fe1 C37 2.080(19)
Fe1 C38' 2.06(3)
Fe1 As3 2.2100(14)
Fe1 As2 2.2252(14)
As1 C19 1.886(7)
As1 C1 1.919(8)
As1 C18 1.923(7)
As2 C25 1.901(8)
As2 C7 1.910(7)
As2 C6 1.929(7)
As3 C31 1.874(7)
As3 C12 1.909(7)
As3 C13 1.905(7)
B1 C48 1.637(11)
B1 C42 1.646(11)
B1 C60 1.629(11)
B1 C54 1.657(10)
C1 C6 1.393(10)
C1 C2 1.412(11)
C2 C3 1.367(12)
C2 H2 0.9500
C3 C4 1.391(11)
C3 H3 0.9500
C4 C5 1.389(11)
C4 H4 0.9500
C5 C6 1.381(11)
C5 H5 0.9500
C7 C12 1.390(11)
C7 C8 1.409(11)
C8 C9 1.393(12)
C8 H8 0.9500
C9 C10 1.388(12)
C9 H9 0.9500
C10 C11 1.416(12)
C10 H10 0.9500
C11 C12 1.381(10)
C11 H11 0.9500
C13 C14 1.394(10)
C13 C18 1.401(10)
C14 C15 1.392(11)
C14 H14 0.9500
C15 C16 1.393(12)
C15 H15 0.9500
C16 C17 1.367(11)
C16 H16 0.9500
C17 C18 1.399(10)
C17 H17 0.9500
C19 C20 1.348(12)
C19 C24 1.424(13)
C20 C21 1.397(13)
C20 H20 0.9500
C21 C22 1.391(15)
C21 H21 0.9500
C22 C23 1.383(15)
C22 H22 0.9500
C23 C24 1.353(13)
C23 H23 0.9500
C24 H24 0.9500
C25 C30 1.389(11)
C25 C26 1.375(11)
C26 C27 1.371(13)
C26 H26 0.9500
C27 C28 1.376(13)
C27 H27 0.9500
C28 C29 1.387(14)
C28 H28 0.9500
C29 C30 1.374(13)
C29 H29 0.9500
C30 H30 0.9500
C31 C32 1.386(11)
C31 C36 1.368(12)
C32 C33 1.375(13)
C32 H32 0.9500
C33 C34 1.392(14)
C33 H33 0.9500
C34 C35 1.390(12)
C34 H34 0.9500
C35 C36 1.397(12)
C35 H35 0.9500
C36 H36 0.9500
C37 C38 1.45(3)
C37 C41 1.43(4)
C37 H37 0.9500
C38 C39 1.28(3)
C38 H38 0.9500
C39 C40 1.38(3)
C39 C41 2.27(4)
C39 H39 0.9500
C40 C41 1.43(3)
C40 H40 0.9500
C41 H41 0.9500
C37' C41' 1.53(3)
C37' C38' 1.39(3)
C37' H37' 0.9500
C38' C39' 1.29(4)
C38' H38' 0.9500
C39' C40' 1.43(2)
C39' H39' 0.9500
C40' C41' 1.36(2)
C40' H40' 0.9500
C41' H41' 0.9500
C42 C47 1.376(11)
C42 C43 1.418(11)
C43 C44 1.384(12)
C43 H43 0.9500
C44 C45 1.385(13)
C44 H44 0.9500
C45 C46 1.399(12)
C45 H45 0.9500
C46 C47 1.399(11)
C46 H46 0.9500
C47 H47 0.9500
C48 C53 1.425(10)
C48 C49 1.425(11)
C49 C50 1.359(12)
C49 H49 0.9500
C50 C51 1.409(12)
C50 H50 0.9500
C51 C52 1.381(12)
C51 H51 0.9500
C52 C53 1.388(11)
C52 H52 0.9500
C53 H53 0.9500
C54 C55 1.383(11)
C54 C59 1.400(11)
C55 C56 1.421(11)
C55 H55 0.9500
C56 C57 1.352(12)
C56 H56 0.9500
C57 C58 1.380(12)
C57 H57 0.9500
C58 C59 1.413(11)
C58 H58 0.9500
C59 H59 0.9500
C60 C61 1.401(11)
C60 C65 1.421(11)
C61 C62 1.382(12)
C61 H61 0.9500
C62 C63 1.407(13)
C62 H62 0.9500
C63 C64 1.374(13)
C63 H63 0.9500
C64 C65 1.369(12)
C64 H64 0.9500
C65 H65 0.9500
N1 C66 1.132(15)
C66 C67 1.440(15)
C67 H67A 0.9800
C67 H67B 0.9800
C67 H67C 0.9800
N2 C68 1.112(13)
C68 C69 1.452(15)
C69 H69A 0.9800
C69 H69B 0.9800
C69 H69C 0.9800
N3 C70 1.133(14)
C70 C71 1.501(16)
C71 H71A 0.9800
C71 H71B 0.9800
C71 H71C 0.9800
N4 C72 1.137(13)
C72 C73 1.460(14)
C73 H73A 0.9800
C73 H73B 0.9800
C73 H73C 0.9800
